data_2010065
loop_
_publ_author_name
'Magueres, P.Le.'
'Ouahab, L.'
'Hocquet, A.'
'Fournier, J.'

_publ_section_title
;
 Structures of (1) <i>N</i>-(2-pyridyl)-, (2) <i>N</i>-(3-pyridyl)- and
 (3) <i>N</i>-(4-pyridyl)-<i>N</i>'-(4-chlorophenyl)urea
;
_journal_issue 9
_journal_name_full 'Acta Crystallographica Section C'
_journal_page_first 1507
_journal_page_last 1511
_journal_paper_doi 10.1107/S0108270193013885
_journal_volume 50
_journal_year 1994
_chemical_formula_sum 'C12 H10 Cl N3 O'
_chemical_formula_weight 247.69
_symmetry_cell_setting orthorhombic
_symmetry_space_group_name_Hall 'P 2c -2n'
_symmetry_space_group_name_H-M 'P n a 21'
_atom_type_scat_source IntTabIV
_cell_angle_alpha 90
_cell_angle_beta 90
_cell_angle_gamma 90
_cell_formula_units_Z 4
_cell_length_a 16.628(5)
_cell_length_b 10.573(2)
_cell_length_c 6.559(6)
_cell_measurement_reflns_used 25
_cell_measurement_temperature 293
_cell_measurement_theta_max 14
_cell_measurement_theta_min 8
_cell_volume 1153.1(11)
_diffrn_measurement_device 'Enraf-Nonius CAD-4'
_diffrn_measurement_method \q-2\q
_diffrn_radiation_type MoK\a
_diffrn_radiation_wavelength 0.71073
_diffrn_reflns_limit_h_max 7
_diffrn_reflns_limit_h_min 0
_diffrn_reflns_limit_k_max 12
_diffrn_reflns_limit_k_min 0
_diffrn_reflns_limit_l_max 19
_diffrn_reflns_limit_l_min 0
_diffrn_reflns_number 1112
_diffrn_reflns_theta_max 25
_diffrn_standards_decay_% <2
_diffrn_standards_interval_time 60
_diffrn_standards_number 3
_exptl_absorpt_coefficient_mu 0.314
_exptl_absorpt_correction_type none
_exptl_crystal_colour Colorless
_exptl_crystal_density_diffrn 1.427
_exptl_crystal_description Prisms
_exptl_crystal_size_max 0.7
_exptl_crystal_size_mid 0.3
_exptl_crystal_size_min 0.1
_refine_diff_density_max 0.284
_refine_diff_density_min -0.027
_refine_ls_extinction_coef 1.869E-7
_refine_ls_extinction_method |F~calc~|/1+gI~c~
_refine_ls_goodness_of_fit_obs 1.464
_refine_ls_hydrogen_treatment refU
_refine_ls_number_parameters 194
_refine_ls_number_reflns 844
_refine_ls_R_factor_obs 0.033
_refine_ls_shift/esd_max 0.32
_refine_ls_structure_factor_coef F
_refine_ls_weighting_details 'w = 4F~o~^2^/[\s(I)^2^ + (0.04F~o~^2^)^2^]'
_refine_ls_weighting_scheme calc
_refine_ls_wR_factor_obs 0.037
_reflns_number_observed 844
_reflns_number_total 1112
_reflns_observed_criterion I>=3\s
_cod_data_source_file pa1069.cif
_cod_data_source_block pa1069_structure_2_of_3
_cod_depositor_comments
;
The following automatic conversions were performed:

'_refine_ls_weighting_scheme' value '4F~o~^2^/[\s(I)^2^ +
(0.04F~o~^2^)^2^]' was changed to 'calc'. New tag
'_refine_ls_weighting_details' was created. The value of the new tag
was set to 'w = 4F~o~^2^/[\s(I)^2^ + (0.04F~o~^2^)^2^]'.

Automatic conversion script
Id: cif_fix_values 3143 2015-03-26 13:38:13Z robertas 
;
_cod_original_cell_volume 1153.0(10)
_cod_original_formula_sum 'C12 H10 Cl1 N3 O1'
_cod_database_code 2010065

loop_
_atom_site_label
_atom_site_fract_x
_atom_site_fract_y
_atom_site_fract_z
Cl .45665(5) .22350(10) .579
O .6664(2) .1102(2) -.3099(5)
N1 .6408(2) .3070(2) -.1821(5)
N2 .7189(2) .2865(2) -.4617(5)
N3 .7981(2) .0616(2) -.8433(5)
C1 .5112(2) .2445(3) .3548(6)
C2 .5307(2) .1431(3) .2343(7)
C3 .5737(2) .1595(3) .0574(6)
C4 .5976(2) .2808(3) -.0040(5)
C5 .5775(2) .3818(3) .1213(6)
C6 .5351(2) .3644(3) .2994(7)
C7 .6748(2) .2245(2) -.3171(5)
C8 .7563(2) .2351(2) -.6345(5)
C9 .7609(2) .1065(3) -.6773(6)
C10 .8320(2) .1425(3) -.9737(6)
C11 .8311(2) .2715(3) -.9415(7)
C12 .7930(2) .3170(2) -.7710(6)
H1* .511(2) .060(3) .287(7)
H2* .585(2) .086(3) -.043(6)
H3* .592(2) .460(3) .079(7)
H4* .518(2) .432(3) .375(5)
H5* .652(2) .386(3) -.211(6)
H6* .721(2) .374(2) -.457(5)
H7* .731(2) .049(3) -.576(5)
H8* .866(2) .110(3) -1.105(5)
H9* .864(2) .336(3) -1.045(8)
H10* .7930(10) .405(2) -.747(5)

loop_
_geom_angle_atom_site_label_1
_geom_angle_atom_site_label_2
_geom_angle_atom_site_label_3
_geom_angle
_geom_angle_publ_flag
C4 N1 C7 128.8(2) yes
C4 N1 H5 118(2) yes
C7 N1 H5 113(2) yes
C7 N2 C8 127.8(2) yes
C7 N2 H6 118(2) yes
C8 N2 H6 114(2) yes
C9 N3 C10 119.2(3) yes
Cl C1 C2 120.7(3) yes
Cl C1 C6 119.4(3) yes
C2 C1 C6 119.9(3) yes
C1 C2 C3 120.8(3) yes
C1 C2 H1 114(2) yes
C3 C2 H1 125(2) yes
C2 C3 C4 120.4(3) yes
C2 C3 H2 122(2) yes
C4 C3 H2 117(2) yes
N1 C4 C3 124.5(3) yes
N1 C4 C5 117.7(3) yes
C3 C4 C5 117.7(3) yes
C4 C5 C6 121.5(3) yes
C4 C5 H3 117(3) yes
C6 C5 H3 121(3) yes
C1 C6 C5 119.7(3) yes
C1 C6 H4 119(2) yes
C5 C6 H4 121(2) yes
O C7 N1 124.2(3) yes
O C7 N2 124.3(3) yes
N1 C7 N2 111.5(2) yes
N2 C8 C9 124.5(3) yes
N2 C8 C12 118.4(2) yes
C9 C8 C12 117.1(3) yes
N3 C9 C8 122.5(3) yes
N3 C9 H7 122(2) yes
C8 C9 H7 115(2) yes
N3 C10 C11 122.1(3) yes
N3 C10 H8 122(2) yes
C11 C10 H8 116(2) yes
C10 C11 C12 118.4(3) yes
C10 C11 H9 120(2) yes
C12 C11 H9 121(2) yes
C8 C12 C11 120.7(3) yes
C8 C12 H10 120(2) yes
C11 C12 H10 119(2) yes

loop_
_geom_bond_atom_site_label_1
_geom_bond_atom_site_label_2
_geom_bond_distance
_geom_bond_publ_flag
Cl C1 1.740(4) yes
O C7 1.217(3) yes
N1 C4 1.399(4) yes
N1 C7 1.365(4) yes
N1 H5 0.88(3) yes
N2 C7 1.367(4) yes
N2 C8 1.402(4) yes
N2 H6 0.93(2) yes
N3 C9 1.340(5) yes
N3 C10 1.334(5) yes
C1 C2 1.370(5) yes
C1 C6 1.378(5) yes
C2 C3 1.374(6) yes
C2 H1 1.00(3) yes
C3 C4 1.401(4) yes
C3 H2 1.03(4) yes
C4 C5 1.389(4) yes
C5 C6 1.376(5) yes
C5 H3 0.91(3) yes
C6 H4 0.91(3) yes
C8 C9 1.391(4) yes
C8 C12 1.387(4) yes
C9 H7 1.03(3) yes
C10 C11 1.380(4) yes
C10 H8 1.09(3) yes
C11 C12 1.373(5) yes
C11 H9 1.11(4) yes
C12 H10 0.95(3) yes
